data_2209538
loop_
_publ_author_name
'Shahzadi, Saira'
'Ali, Saqib'
'Najam-ul-Haq, Muhammad'
'Wurst, Klaus'

_publ_section_title
;
 2-(2,4-Dimethylphenyl)-1<i>H</i>-isoindole-1,3(2<i>H</i>)-dione
;
_journal_coeditor_code HK2044
_journal_issue 7
_journal_name_full 'Acta Crystallographica Section E'
_journal_page_first o2586
_journal_page_last o2588
_journal_paper_doi 10.1107/S1600536806019659
_journal_volume 62
_journal_year 2006
_chemical_formula_iupac 'C16 H13 N O2'
_chemical_formula_moiety 'C16 H13 N O2'
_chemical_formula_sum 'C16 H13 N O2'
_chemical_formula_weight 251.27
_chemical_name_systematic
;
2-(2,4-Dimethylphenyl)-1H-isoindole-1,3(2H)-dione
;
_space_group_IT_number 14
_symmetry_cell_setting monoclinic
_symmetry_space_group_name_Hall '-P 2yn'
_symmetry_space_group_name_H-M 'P 1 21/n 1'
_atom_sites_solution_hydrogens geom
_atom_sites_solution_primary direct
_atom_sites_solution_secondary difmap
_cell_angle_alpha 90.00
_cell_angle_beta 95.757(2)
_cell_angle_gamma 90.00
_cell_formula_units_Z 4
_cell_length_a 11.3169(4)
_cell_length_b 8.4281(2)
_cell_length_c 13.5482(5)
_cell_measurement_reflns_used 6329
_cell_measurement_temperature 233(2)
_cell_measurement_theta_max 25.0
_cell_measurement_theta_min 1.0
_cell_volume 1285.71(7)
_computing_cell_refinement 'SCALEPACK (Otwinowski & Minor, 1997)'
_computing_data_collection 'COLLECT (Nonius, 1998)'
_computing_data_reduction 'DENZO (Otwinowski & Minor, 1997) and SCALEPACK'
_computing_molecular_graphics 'SHELXTL (Sheldrick, 1997b)'
_computing_publication_material SHELXL97
_computing_structure_refinement 'SHELXL97 (Sheldrick, 1997a)'
_computing_structure_solution 'SHELXS97 (Sheldrick, 1997a)'
_diffrn_ambient_temperature 233(2)
_diffrn_measured_fraction_theta_full 0.987
_diffrn_measured_fraction_theta_max 0.987
_diffrn_measurement_device_type 'Nonius KappaCCD'
_diffrn_measurement_method '\f and \w'
_diffrn_radiation_monochromator graphite
_diffrn_radiation_source 'fine-focus sealed tube'
_diffrn_radiation_type MoK\a
_diffrn_radiation_wavelength 0.71073
_diffrn_reflns_av_R_equivalents 0.0204
_diffrn_reflns_av_sigmaI/netI 0.0219
_diffrn_reflns_limit_h_max 13
_diffrn_reflns_limit_h_min 0
_diffrn_reflns_limit_k_max 10
_diffrn_reflns_limit_k_min -9
_diffrn_reflns_limit_l_max 16
_diffrn_reflns_limit_l_min -16
_diffrn_reflns_number 6524
_diffrn_reflns_theta_full 25.00
_diffrn_reflns_theta_max 25.00
_diffrn_reflns_theta_min 2.24
_diffrn_standards_number 0
_exptl_absorpt_coefficient_mu 0.086
_exptl_absorpt_correction_type none
_exptl_crystal_colour colorless
_exptl_crystal_density_diffrn 1.298
_exptl_crystal_density_method 'not measured'
_exptl_crystal_description prism
_exptl_crystal_F_000 528
_exptl_crystal_size_max 0.4
_exptl_crystal_size_mid 0.3
_exptl_crystal_size_min 0.2
_refine_diff_density_max 0.191
_refine_diff_density_min -0.130
_refine_ls_extinction_coef 0.060(6)
_refine_ls_extinction_expression Fc^*^=kFc[1+0.001xFc^2^\l^3^/sin(2\q)]^-1/4^
_refine_ls_extinction_method SHELXL97
_refine_ls_goodness_of_fit_ref 1.051
_refine_ls_hydrogen_treatment constr
_refine_ls_matrix_type full
_refine_ls_number_parameters 176
_refine_ls_number_reflns 2219
_refine_ls_number_restraints 0
_refine_ls_restrained_S_all 1.051
_refine_ls_R_factor_all 0.0415
_refine_ls_R_factor_gt 0.0375
_refine_ls_shift/su_max 0.006
_refine_ls_shift/su_mean 0.000
_refine_ls_structure_factor_coef Fsqd
_refine_ls_weighting_details 'calc w=1/[\s^2^(Fo^2^)+(0.0478P)^2^+0.3326P] where P=(Fo^2^+2Fc^2^)/3'
_refine_ls_weighting_scheme calc
_refine_ls_wR_factor_gt 0.0966
_refine_ls_wR_factor_ref 0.0990
_reflns_number_gt 1986
_reflns_number_total 2219
_reflns_threshold_expression I>2\s(I)
_cod_data_source_file hk2044.cif
_cod_data_source_block I
_cod_original_sg_symbol_H-M 'P 21/n'
_cod_database_code 2209538
_cod_database_fobs_code 2209538

loop_
_symmetry_equiv_pos_as_xyz
'x, y, z'
'-x+1/2, y+1/2, -z+1/2'
'-x, -y, -z'
'x-1/2, -y-1/2, z-1/2'

loop_
_atom_site_type_symbol
_atom_site_label
_atom_site_fract_x
_atom_site_fract_y
_atom_site_fract_z
_atom_site_U_iso_or_equiv
_atom_site_adp_type
_atom_site_calc_flag
_atom_site_refinement_flags
_atom_site_occupancy
O O1 -0.03531(11) -0.03032(13) 0.22056(8) 0.0580(3) Uani d . 1
O O2 0.10899(9) 0.33815(12) 0.44916(7) 0.0501(3) Uani d . 1
N N1 0.06001(10) 0.12677(13) 0.34393(8) 0.0361(3) Uani d . 1
C C1 -0.02091(12) 0.09706(17) 0.26020(10) 0.0388(3) Uani d . 1
C C2 0.05311(11) 0.28370(16) 0.37628(10) 0.0371(3) Uani d . 1
C C3 -0.03548(11) 0.36233(16) 0.30358(10) 0.0369(3) Uani d . 1
C C4 -0.07120(13) 0.51873(18) 0.29673(11) 0.0475(4) Uani d . 1
H H4 -0.0419 0.5944 0.3440 0.057 Uiso calc . 1
C C5 -0.15243(14) 0.55964(19) 0.21689(12) 0.0525(4) Uani d . 1
H H5 -0.1770 0.6658 0.2090 0.063 Uiso calc . 1
C C6 -0.19759(13) 0.4479(2) 0.14906(11) 0.0512(4) Uani d . 1
H H6 -0.2535 0.4790 0.0966 0.061 Uiso calc . 1
C C7 -0.16218(13) 0.29051(19) 0.15661(10) 0.0463(4) Uani d . 1
H H7 -0.1931 0.2141 0.1105 0.056 Uiso calc . 1
C C8 -0.07950(11) 0.25075(16) 0.23472(9) 0.0371(3) Uani d . 1
C C9 0.14389(11) 0.01056(15) 0.38407(9) 0.0347(3) Uani d . 1
C C10 0.26448(12) 0.03124(17) 0.37479(9) 0.0391(3) Uani d . 1
C C11 0.34040(12) -0.09006(18) 0.41060(10) 0.0444(4) Uani d . 1
H H11 0.4223 -0.0778 0.4066 0.053 Uiso calc . 1
C C12 0.30073(14) -0.22792(18) 0.45183(10) 0.0447(4) Uani d . 1
C C13 0.17984(14) -0.24392(16) 0.45985(10) 0.0444(4) Uani d . 1
H H13 0.1510 -0.3362 0.4881 0.053 Uiso calc . 1
C C14 0.10204(12) -0.12514(16) 0.42657(10) 0.0393(3) Uani d . 1
H H14 0.0205 -0.1363 0.4327 0.047 Uiso calc . 1
C C101 0.31201(14) 0.1768(2) 0.32756(13) 0.0589(5) Uani d . 1
H H10A 0.3948 0.1604 0.3176 0.088 Uiso calc R 1
H H10B 0.3051 0.2676 0.3706 0.088 Uiso calc R 1
H H10C 0.2667 0.1962 0.2641 0.088 Uiso calc R 1
C C121 0.38583(17) -0.3587(2) 0.48665(14) 0.0674(5) Uani d . 1
H H12A 0.3806 -0.4436 0.4380 0.101 Uiso calc R 1
H H12B 0.3654 -0.3994 0.5497 0.101 Uiso calc R 1
H H12C 0.4662 -0.3172 0.4946 0.101 Uiso calc R 1

loop_
_atom_site_aniso_label
_atom_site_aniso_U_11
_atom_site_aniso_U_22
_atom_site_aniso_U_33
_atom_site_aniso_U_12
_atom_site_aniso_U_13
_atom_site_aniso_U_23
O1 0.0740(8) 0.0436(7) 0.0521(6) 0.0054(5) -0.0146(5) -0.0116(5)
O2 0.0560(6) 0.0432(6) 0.0483(6) 0.0030(5) -0.0094(5) -0.0094(5)
N1 0.0394(6) 0.0315(6) 0.0361(6) 0.0051(5) -0.0030(5) -0.0017(4)
C1 0.0423(7) 0.0391(8) 0.0344(7) 0.0006(6) 0.0005(5) -0.0018(6)
C2 0.0376(7) 0.0350(7) 0.0385(7) 0.0018(6) 0.0034(6) -0.0019(6)
C3 0.0355(7) 0.0370(7) 0.0389(7) 0.0035(6) 0.0073(5) 0.0027(6)
C4 0.0494(8) 0.0388(8) 0.0549(9) 0.0083(6) 0.0081(7) 0.0013(7)
C5 0.0495(8) 0.0489(9) 0.0608(10) 0.0165(7) 0.0139(7) 0.0157(8)
C6 0.0419(8) 0.0643(10) 0.0476(8) 0.0128(7) 0.0059(6) 0.0201(8)
C7 0.0420(8) 0.0574(9) 0.0387(7) 0.0021(7) 0.0004(6) 0.0066(7)
C8 0.0348(7) 0.0417(8) 0.0353(7) 0.0023(6) 0.0052(5) 0.0044(6)
C9 0.0402(7) 0.0323(7) 0.0308(6) 0.0054(5) -0.0005(5) -0.0016(5)
C10 0.0419(7) 0.0425(8) 0.0333(7) 0.0047(6) 0.0050(5) 0.0009(6)
C11 0.0410(7) 0.0542(9) 0.0383(7) 0.0117(7) 0.0046(6) -0.0004(7)
C12 0.0566(9) 0.0441(8) 0.0325(7) 0.0167(7) 0.0011(6) -0.0014(6)
C13 0.0620(9) 0.0332(7) 0.0377(7) 0.0028(7) 0.0031(6) 0.0008(6)
C14 0.0427(7) 0.0353(7) 0.0394(7) -0.0002(6) 0.0020(6) -0.0029(6)
C101 0.0504(9) 0.0583(10) 0.0704(11) 0.0021(8) 0.0172(8) 0.0158(9)
C121 0.0779(12) 0.0642(12) 0.0588(10) 0.0335(10) 0.0005(9) 0.0107(9)

loop_
_atom_type_symbol
_atom_type_description
_atom_type_scat_dispersion_real
_atom_type_scat_dispersion_imag
_atom_type_scat_source
C C 0.0033 0.0016 'International Tables Vol C Tables 4.2.6.8 and 6.1.1.4'
H H 0.0000 0.0000 'International Tables Vol C Tables 4.2.6.8 and 6.1.1.4'
N N 0.0061 0.0033 'International Tables Vol C Tables 4.2.6.8 and 6.1.1.4'
O O 0.0106 0.0060 'International Tables Vol C Tables 4.2.6.8 and 6.1.1.4'

loop_
_geom_angle_atom_site_label_1
_geom_angle_atom_site_label_2
_geom_angle_atom_site_label_3
_geom_angle
_geom_angle_publ_flag
C2 N1 C1 111.64(11) y
C2 N1 C9 125.70(11) y
C1 N1 C9 122.49(11) y
O1 C1 N1 124.49(13) y
O1 C1 C8 129.70(13) y
N1 C1 C8 105.81(11) y
O2 C2 N1 125.06(12) y
O2 C2 C3 129.34(13) y
N1 C2 C3 105.60(11) y
C4 C3 C8 121.43(13) ?
C4 C3 C2 130.05(13) ?
C8 C3 C2 108.48(12) y
C3 C4 C5 117.11(15) ?
C3 C4 H4 121.4 ?
C5 C4 H4 121.4 ?
C6 C5 C4 121.42(14) ?
C6 C5 H5 119.3 ?
C4 C5 H5 119.3 ?
C5 C6 C7 121.31(14) ?
C5 C6 H6 119.3 ?
C7 C6 H6 119.3 ?
C8 C7 C6 117.20(14) ?
C8 C7 H7 121.4 ?
C6 C7 H7 121.4 ?
C7 C8 C3 121.51(13) ?
C7 C8 C1 130.09(13) ?
C3 C8 C1 108.38(11) y
C14 C9 C10 121.29(12) ?
C14 C9 N1 118.76(12) ?
C10 C9 N1 119.85(12) ?
C11 C10 C9 116.91(13) ?
C11 C10 C101 120.79(13) ?
C9 C10 C101 122.29(12) ?
C12 C11 C10 122.95(13) ?
C12 C11 H11 118.5 ?
C10 C11 H11 118.5 ?
C11 C12 C13 118.35(13) ?
C11 C12 C121 121.15(15) ?
C13 C12 C121 120.49(15) ?
C14 C13 C12 120.35(13) ?
C14 C13 H13 119.8 ?
C12 C13 H13 119.8 ?
C13 C14 C9 120.12(13) ?
C13 C14 H14 119.9 ?
C9 C14 H14 119.9 ?
C10 C101 H10A 109.5 ?
C10 C101 H10B 109.5 ?
H10A C101 H10B 109.5 ?
C10 C101 H10C 109.5 ?
H10A C101 H10C 109.5 ?
H10B C101 H10C 109.5 ?
C12 C121 H12A 109.5 ?
C12 C121 H12B 109.5 ?
H12A C121 H12B 109.5 ?
C12 C121 H12C 109.5 ?
H12A C121 H12C 109.5 ?
H12B C121 H12C 109.5 ?

loop_
_geom_bond_atom_site_label_1
_geom_bond_atom_site_label_2
_geom_bond_distance
_geom_bond_publ_flag
O1 C1 1.2041(17) y
O2 C2 1.2084(16) y
N1 C2 1.3979(17) y
N1 C1 1.4071(17) y
N1 C9 1.4326(16) y
C1 C8 1.4801(19) y
C2 C3 1.4887(18) y
C3 C4 1.379(2) ?
C3 C8 1.3820(19) y
C4 C5 1.391(2) ?
C4 H4 0.9400 ?
C5 C6 1.378(2) ?
C5 H5 0.9400 ?
C6 C7 1.386(2) ?
C6 H6 0.9400 ?
C7 C8 1.3817(19) ?
C7 H7 0.9400 ?
C9 C14 1.3851(19) ?
C9 C10 1.3939(19) ?
C10 C11 1.3911(19) ?
C10 C101 1.508(2) ?
C11 C12 1.383(2) ?
C11 H11 0.9400 ?
C12 C13 1.390(2) ?
C12 C121 1.508(2) ?
C13 C14 1.379(2) ?
C13 H13 0.9400 ?
C14 H14 0.9400 ?
C101 H10A 0.9700 ?
C101 H10B 0.9700 ?
C101 H10C 0.9700 ?
C121 H12A 0.9700 ?
C121 H12B 0.9700 ?
C121 H12C 0.9700 ?

loop_
_geom_hbond_atom_site_label_D
_geom_hbond_atom_site_label_H
_geom_hbond_atom_site_label_A
_geom_hbond_site_symmetry_A
_geom_hbond_distance_DH
_geom_hbond_distance_HA
_geom_hbond_distance_DA
_geom_hbond_angle_DHA
_geom_hbond_publ_flag
C121 H12B O1 4_656 0.97 2.54 3.339(2) 140 yes

loop_
_geom_torsion_atom_site_label_1
_geom_torsion_atom_site_label_2
_geom_torsion_atom_site_label_3
_geom_torsion_atom_site_label_4
_geom_torsion
_geom_torsion_publ_flag
C2 N1 C1 O1 -177.12(14) ?
C9 N1 C1 O1 7.3(2) ?
C2 N1 C1 C8 3.01(14) y
C9 N1 C1 C8 -172.57(11) ?
C1 N1 C2 O2 176.50(13) ?
C9 N1 C2 O2 -8.1(2) ?
C1 N1 C2 C3 -3.10(14) y
C9 N1 C2 C3 172.31(11) ?
O2 C2 C3 C4 4.6(2) ?
N1 C2 C3 C4 -175.83(14) ?
O2 C2 C3 C8 -177.62(14) ?
N1 C2 C3 C8 1.96(14) y
C8 C3 C4 C5 -0.7(2) ?
C2 C3 C4 C5 176.83(13) ?
C3 C4 C5 C6 1.7(2) ?
C4 C5 C6 C7 -1.2(2) ?
C5 C6 C7 C8 -0.2(2) ?
C6 C7 C8 C3 1.2(2) ?
C6 C7 C8 C1 -177.03(13) ?
C4 C3 C8 C7 -0.7(2) ?
C2 C3 C8 C7 -178.74(12) ?
C4 C3 C8 C1 177.84(12) ?
C2 C3 C8 C1 -0.18(15) y
O1 C1 C8 C7 -3.1(3) ?
N1 C1 C8 C7 176.74(13) ?
O1 C1 C8 C3 178.48(15) ?
N1 C1 C8 C3 -1.66(15) y
C2 N1 C9 C14 118.34(14) ?
C1 N1 C9 C14 -66.71(17) ?
C2 N1 C9 C10 -65.29(17) ?
C1 N1 C9 C10 109.66(15) ?
C14 C9 C10 C11 -0.34(19) ?
N1 C9 C10 C11 -176.62(11) ?
C14 C9 C10 C101 179.15(14) ?
N1 C9 C10 C101 2.9(2) ?
C9 C10 C11 C12 1.5(2) ?
C101 C10 C11 C12 -178.03(14) ?
C10 C11 C12 C13 -1.6(2) ?
C10 C11 C12 C121 177.96(14) ?
C11 C12 C13 C14 0.5(2) ?
C121 C12 C13 C14 -179.01(14) ?
C12 C13 C14 C9 0.5(2) ?
C10 C9 C14 C13 -0.6(2) ?
N1 C9 C14 C13 175.68(12) ?

loop_
_cod_related_entry_id
_cod_related_entry_database
_cod_related_entry_code
1 ChemSpider 722049
